data_1506006
loop_
_publ_author_name
'Xu, Jianjun'
'Wang, Yi'
'Burton, Donald J.'

_publ_section_title
;
 Site-specific preparation of 3-fluoro-1-substituted-naphthalenes via a
 novel base-catalyzed cyclization reaction from (E)-monofluoroenynes.
;
_journal_issue 12
_journal_name_full 'Organic letters'
_journal_page_first 2555
_journal_page_last 2558
_journal_paper_doi 10.1021/ol060785z
_journal_volume 8
_journal_year 2006
_chemical_formula_moiety 'C20 H26 Cl F'
_chemical_formula_sum 'C20 H26 Cl F'
_chemical_formula_weight 320.86
_chemical_name_systematic
; 
 ? 
;
_space_group_IT_number 2
_symmetry_cell_setting triclinic
_symmetry_space_group_name_Hall '-P 1'
_symmetry_space_group_name_H-M 'P -1'
_atom_sites_solution_hydrogens geom
_atom_sites_solution_primary direct
_atom_sites_solution_secondary difmap
_audit_creation_method SHELXL-97
_cell_angle_alpha 76.168(10)
_cell_angle_beta 83.721(10)
_cell_angle_gamma 74.411(10)
_cell_formula_units_Z 4
_cell_length_a 9.7750(11)
_cell_length_b 11.6681(17)
_cell_length_c 16.514(3)
_cell_measurement_reflns_used 3975
_cell_measurement_temperature 190(2)
_cell_measurement_theta_max 25.0
_cell_measurement_theta_min 1.0
_cell_volume 1759.6(5)
_computing_cell_refinement 'HKLint Scalepack (Otwinowski & Minor, 1997)'
_computing_data_collection 'Collect (Nonius BV, 1997-2000)'
_computing_data_reduction 'HKLint Denzo, Scalepack (Otwinowski & Minor, 1997)'
_computing_molecular_graphics 'SHELXTL v5.1 (Sheldrick, 1997)'
_computing_publication_material 'SHELXTL v5.1 (Sheldrick, 1997)'
_computing_structure_refinement 'SHELXTL v5.1 (Sheldrick, 1997)'
_computing_structure_solution 'SHELXTL v5.1 (Sheldrick, 1997)'
_diffrn_ambient_temperature 190(2)
_diffrn_detector_area_resol_mean 9
_diffrn_measured_fraction_theta_full 0.882
_diffrn_measured_fraction_theta_max 0.882
_diffrn_measurement_device_type KappaCCD
_diffrn_measurement_method CCD
_diffrn_radiation_monochromator graphite
_diffrn_radiation_source 'fine-focus sealed tube'
_diffrn_radiation_type MoK\a
_diffrn_radiation_wavelength 0.71073
_diffrn_reflns_av_R_equivalents 0.0448
_diffrn_reflns_av_sigmaI/netI 0.0863
_diffrn_reflns_limit_h_max 11
_diffrn_reflns_limit_h_min -11
_diffrn_reflns_limit_k_max 13
_diffrn_reflns_limit_k_min -13
_diffrn_reflns_limit_l_max 19
_diffrn_reflns_limit_l_min -17
_diffrn_reflns_number 11568
_diffrn_reflns_theta_full 24.92
_diffrn_reflns_theta_max 24.92
_diffrn_reflns_theta_min 2.46
_exptl_absorpt_coefficient_mu 0.222
_exptl_absorpt_correction_T_max 0.9528
_exptl_absorpt_correction_T_min 0.8729
_exptl_absorpt_correction_type multi-scan
_exptl_absorpt_process_details 'HKLint Scalepack (Otwinowski & Minor, 1997)'
_exptl_crystal_colour colorless
_exptl_crystal_density_diffrn 1.211
_exptl_crystal_density_method 'not measured'
_exptl_crystal_description prism
_exptl_crystal_F_000 688
_exptl_crystal_size_max 0.63
_exptl_crystal_size_mid 0.36
_exptl_crystal_size_min 0.22
_refine_diff_density_max 0.152
_refine_diff_density_min -0.138
_refine_diff_density_rms 0.028
_refine_ls_extinction_method none
_refine_ls_goodness_of_fit_ref 1.112
_refine_ls_hydrogen_treatment riding
_refine_ls_matrix_type full
_refine_ls_number_parameters 399
_refine_ls_number_reflns 5426
_refine_ls_number_restraints 0
_refine_ls_restrained_S_all 1.112
_refine_ls_R_factor_all 0.1141
_refine_ls_R_factor_gt 0.0542
_refine_ls_shift/su_max 0.004
_refine_ls_shift/su_mean 0.000
_refine_ls_structure_factor_coef Fsqd
_refine_ls_weighting_details 'calc w=1/[\s^2^(Fo^2^)+(0.0066P)^2^+0.3186P] where P=(Fo^2^+2Fc^2^)/3'
_refine_ls_weighting_scheme calc
_refine_ls_wR_factor_gt 0.0947
_refine_ls_wR_factor_ref 0.1130
_reflns_number_gt 3207
_reflns_number_total 5426
_reflns_threshold_expression >2sigma(I)
_cod_data_source_file ol060785zsi20060331_041023.cif
_cod_data_source_block bur14
_cod_depositor_comments
;
The following automatic conversions were performed:

'_symmetry_cell_setting' value 'Triclinic' changed to 'triclinic'
according to /home/saulius/struct/CIF-dictionaries/cif_core.dic
dictionary named 'cif_core.dic' version 2.4.1 from 2010-06-29.

Automatic conversion script
Id: cif_fix_values 1715 2011-07-08 13:25:40Z adriana 
;
_cod_original_sg_symbol_H-M 'P -1 '
_cod_database_code 1506006

loop_
_symmetry_equiv_pos_as_xyz
'x, y, z'
'-x, -y, -z'

loop_
_atom_site_label
_atom_site_type_symbol
_atom_site_fract_x
_atom_site_fract_y
_atom_site_fract_z
_atom_site_U_iso_or_equiv
_atom_site_adp_type
_atom_site_occupancy
_atom_site_symmetry_multiplicity
_atom_site_calc_flag
_atom_site_refinement_flags
C1 C 0.0192(3) 1.0084(2) 0.86680(16) 0.0544(7) Uani 1 1 d .
C2 C 0.1483(3) 1.0396(2) 0.85109(16) 0.0574(7) Uani 1 1 d .
H2 H 0.2301 0.9872 0.8786 0.069 Uiso 1 1 calc R
F3 F 0.28955(14) 1.17159(13) 0.78296(10) 0.0708(5) Uani 1 1 d .
C3 C 0.1586(3) 1.1478(2) 0.79504(17) 0.0558(7) Uani 1 1 d .
C4 C 0.0477(3) 1.2278(2) 0.75463(15) 0.0520(7) Uani 1 1 d .
H4 H 0.0595 1.3013 0.7181 0.062 Uiso 1 1 calc R
Cl5 Cl -0.19787(7) 1.41584(6) 0.66031(4) 0.0636(2) Uani 1 1 d .
C5 C -0.2108(3) 1.2782(2) 0.72813(16) 0.0563(7) Uani 1 1 d .
C6 C -0.3399(3) 1.2501(3) 0.74071(17) 0.0640(8) Uani 1 1 d .
H6 H -0.4204 1.3049 0.7132 0.077 Uiso 1 1 calc R
C7 C -0.3525(3) 1.1409(3) 0.79400(18) 0.0647(8) Uani 1 1 d .
H7 H -0.4416 1.1206 0.8019 0.078 Uiso 1 1 calc R
C8 C -0.2385(3) 1.0629(2) 0.83492(17) 0.0611(7) Uani 1 1 d .
H8 H -0.2497 0.9896 0.8719 0.073 Uiso 1 1 calc R
C9 C -0.1023(3) 1.0895(2) 0.82326(16) 0.0535(7) Uani 1 1 d .
C10 C -0.0871(3) 1.2008(2) 0.76744(16) 0.0540(7) Uani 1 1 d .
C11 C 0.0032(3) 0.8912(2) 0.92629(16) 0.0595(7) Uani 1 1 d .
H11A H -0.0316 0.8432 0.8948 0.071 Uiso 1 1 calc R
H11B H -0.0711 0.9126 0.9698 0.071 Uiso 1 1 calc R
C12 C 0.1362(3) 0.8097(2) 0.96974(17) 0.0609(7) Uani 1 1 d .
H12A H 0.2114 0.7862 0.9272 0.073 Uiso 1 1 calc R
H12B H 0.1714 0.8556 1.0026 0.073 Uiso 1 1 calc R
C13 C 0.1063(3) 0.6952(2) 1.02737(17) 0.0624(8) Uani 1 1 d .
H13A H 0.0314 0.7192 1.0699 0.075 Uiso 1 1 calc R
H13B H 0.0695 0.6504 0.9944 0.075 Uiso 1 1 calc R
C14 C 0.2367(3) 0.6108(2) 1.07114(17) 0.0637(8) Uani 1 1 d .
H14A H 0.2740 0.6560 1.1036 0.076 Uiso 1 1 calc R
H14B H 0.3112 0.5863 1.0285 0.076 Uiso 1 1 calc R
C15 C 0.2080(3) 0.4968(2) 1.12950(17) 0.0654(8) Uani 1 1 d .
H15A H 0.1698 0.4519 1.0972 0.078 Uiso 1 1 calc R
H15B H 0.1342 0.5212 1.1725 0.078 Uiso 1 1 calc R
C16 C 0.3398(3) 0.4116(2) 1.17277(17) 0.0656(8) Uani 1 1 d .
H16A H 0.4129 0.3860 1.1297 0.079 Uiso 1 1 calc R
H16B H 0.3790 0.4569 1.2042 0.079 Uiso 1 1 calc R
C17 C 0.3106(3) 0.2982(2) 1.23253(18) 0.0696(8) Uani 1 1 d .
H17A H 0.2709 0.2529 1.2013 0.084 Uiso 1 1 calc R
H17B H 0.2381 0.3235 1.2759 0.084 Uiso 1 1 calc R
C18 C 0.4438(3) 0.2131(2) 1.27503(17) 0.0659(8) Uani 1 1 d .
H18A H 0.5154 0.1869 1.2315 0.079 Uiso 1 1 calc R
H18B H 0.4844 0.2592 1.3051 0.079 Uiso 1 1 calc R
C19 C 0.4174(3) 0.1005(2) 1.33625(18) 0.0730(9) Uani 1 1 d .
H19A H 0.3740 0.0552 1.3069 0.088 Uiso 1 1 calc R
H19B H 0.3489 0.1261 1.3813 0.088 Uiso 1 1 calc R
C20 C 0.5535(3) 0.0156(3) 1.37506(19) 0.0793(9) Uani 1 1 d .
H20A H 0.5305 -0.0538 1.4155 0.119 Uiso 1 1 calc R
H20B H 0.5978 0.0603 1.4034 0.119 Uiso 1 1 calc R
H20C H 0.6196 -0.0140 1.3311 0.119 Uiso 1 1 calc R
C21 C -0.0671(3) 0.1661(2) 0.54597(16) 0.0533(7) Uani 1 1 d .
C22 C 0.0612(3) 0.2000(2) 0.53234(16) 0.0569(7) Uani 1 1 d .
H22 H 0.1441 0.1465 0.5580 0.068 Uiso 1 1 calc R
F23 F 0.19811(14) 0.33808(13) 0.47005(9) 0.0704(5) Uani 1 1 d .
C23 C 0.0682(3) 0.3120(2) 0.48125(17) 0.0559(7) Uani 1 1 d .
C24 C -0.0427(3) 0.3941(2) 0.44351(16) 0.0553(7) Uani 1 1 d .
H24 H -0.0321 0.4699 0.4099 0.066 Uiso 1 1 calc R
Cl25 Cl -0.29326(7) 0.58705(6) 0.35560(5) 0.0664(2) Uani 1 1 d .
C25 C -0.3028(3) 0.4448(2) 0.41798(16) 0.0565(7) Uani 1 1 d .
C26 C -0.4300(3) 0.4156(2) 0.42986(16) 0.0615(8) Uani 1 1 d .
H26 H -0.5116 0.4716 0.4044 0.074 Uiso 1 1 calc R
C27 C -0.4407(3) 0.3022(3) 0.47979(17) 0.0624(8) Uani 1 1 d .
H27 H -0.5292 0.2809 0.4870 0.075 Uiso 1 1 calc R
C28 C -0.3250(3) 0.2229(2) 0.51771(16) 0.0548(7) Uani 1 1 d .
H28 H -0.3341 0.1474 0.5525 0.066 Uiso 1 1 calc R
C29 C -0.1905(3) 0.2511(2) 0.50616(16) 0.0529(7) Uani 1 1 d .
C30 C -0.1780(3) 0.3653(2) 0.45480(16) 0.0533(7) Uani 1 1 d .
C31 C -0.0809(2) 0.0463(2) 0.60031(16) 0.0550(7) Uani 1 1 d .
H31A H -0.1164 0.0022 0.5662 0.066 Uiso 1 1 calc R
H31B H -0.1543 0.0633 0.6452 0.066 Uiso 1 1 calc R
C32 C 0.0534(2) -0.0385(2) 0.64093(16) 0.0552(7) Uani 1 1 d .
H32A H 0.1279 -0.0569 0.5969 0.066 Uiso 1 1 calc R
H32B H 0.0890 0.0033 0.6767 0.066 Uiso 1 1 calc R
C33 C 0.0265(3) -0.1565(2) 0.69326(16) 0.0563(7) Uani 1 1 d .
H33A H -0.0093 -0.1976 0.6572 0.068 Uiso 1 1 calc R
H33B H -0.0489 -0.1373 0.7367 0.068 Uiso 1 1 calc R
C34 C 0.1577(3) -0.2443(2) 0.73555(17) 0.0614(8) Uani 1 1 d .
H34A H 0.2329 -0.2639 0.6921 0.074 Uiso 1 1 calc R
H34B H 0.1938 -0.2030 0.7714 0.074 Uiso 1 1 calc R
C35 C 0.1303(3) -0.3623(2) 0.78834(17) 0.0635(8) Uani 1 1 d .
H35A H 0.0950 -0.4041 0.7525 0.076 Uiso 1 1 calc R
H35B H 0.0549 -0.3429 0.8317 0.076 Uiso 1 1 calc R
C36 C 0.2625(3) -0.4487(2) 0.83064(17) 0.0628(7) Uani 1 1 d .
H36A H 0.3371 -0.4691 0.7870 0.075 Uiso 1 1 calc R
H36B H 0.2990 -0.4059 0.8653 0.075 Uiso 1 1 calc R
C37 C 0.2365(3) -0.5665(2) 0.88546(18) 0.0662(8) Uani 1 1 d .
H37A H 0.2031 -0.6108 0.8505 0.079 Uiso 1 1 calc R
H37B H 0.1600 -0.5462 0.9281 0.079 Uiso 1 1 calc R
C38 C 0.3684(3) -0.6504(2) 0.92945(18) 0.0650(8) Uani 1 1 d .
H38A H 0.4438 -0.6721 0.8865 0.078 Uiso 1 1 calc R
H38B H 0.4034 -0.6048 0.9627 0.078 Uiso 1 1 calc R
C39 C 0.3451(3) -0.7677(2) 0.98694(18) 0.0692(8) Uani 1 1 d .
H39A H 0.2681 -0.7469 1.0292 0.083 Uiso 1 1 calc R
H39B H 0.3143 -0.8158 0.9538 0.083 Uiso 1 1 calc R
C40 C 0.4791(3) -0.8448(2) 1.03105(18) 0.0727(8) Uani 1 1 d .
H40A H 0.4617 -0.9218 1.0640 0.109 Uiso 1 1 calc R
H40B H 0.5048 -0.8005 1.0681 0.109 Uiso 1 1 calc R
H40C H 0.5570 -0.8617 0.9895 0.109 Uiso 1 1 calc R

loop_
_atom_site_aniso_label
_atom_site_aniso_U_11
_atom_site_aniso_U_22
_atom_site_aniso_U_33
_atom_site_aniso_U_23
_atom_site_aniso_U_13
_atom_site_aniso_U_12
C1 0.0529(18) 0.0569(18) 0.0490(17) -0.0061(15) -0.0009(14) -0.0118(14)
C2 0.0457(17) 0.0574(18) 0.0644(19) -0.0051(16) -0.0093(14) -0.0096(13)
F3 0.0486(9) 0.0715(10) 0.0882(12) -0.0004(9) -0.0092(8) -0.0212(8)
C3 0.0440(17) 0.0605(18) 0.0619(19) -0.0117(16) 0.0000(15) -0.0142(14)
C4 0.0497(17) 0.0534(17) 0.0512(17) -0.0054(14) -0.0017(14) -0.0157(13)
Cl5 0.0609(5) 0.0565(5) 0.0659(5) -0.0006(4) -0.0095(4) -0.0109(3)
C5 0.0570(18) 0.0548(17) 0.0536(18) -0.0087(15) -0.0037(15) -0.0107(14)
C6 0.0472(18) 0.071(2) 0.067(2) -0.0098(17) -0.0100(15) -0.0057(15)
C7 0.0461(17) 0.070(2) 0.071(2) -0.0017(18) -0.0040(16) -0.0162(15)
C8 0.0529(17) 0.0612(18) 0.0650(19) -0.0061(16) 0.0005(15) -0.0157(14)
C9 0.0503(16) 0.0527(17) 0.0554(18) -0.0086(15) -0.0013(14) -0.0128(13)
C10 0.0540(18) 0.0531(17) 0.0519(18) -0.0101(15) -0.0027(14) -0.0094(14)
C11 0.0595(18) 0.0598(18) 0.0568(18) -0.0053(15) -0.0016(15) -0.0181(14)
C12 0.0577(18) 0.0567(17) 0.0631(19) -0.0045(16) -0.0042(15) -0.0127(14)
C13 0.0560(18) 0.0563(18) 0.066(2) 0.0015(16) -0.0065(15) -0.0113(14)
C14 0.0636(19) 0.0639(19) 0.0619(19) -0.0087(16) -0.0019(15) -0.0182(15)
C15 0.0639(19) 0.0612(19) 0.067(2) -0.0037(17) -0.0079(16) -0.0159(15)
C16 0.0586(18) 0.0670(19) 0.066(2) -0.0030(17) -0.0066(15) -0.0148(15)
C17 0.0659(19) 0.0634(19) 0.071(2) 0.0007(17) -0.0115(16) -0.0126(15)
C18 0.0694(19) 0.0636(19) 0.0607(19) -0.0014(16) -0.0116(16) -0.0175(15)
C19 0.066(2) 0.0627(19) 0.081(2) 0.0085(18) -0.0155(17) -0.0158(16)
C20 0.068(2) 0.066(2) 0.093(2) 0.0107(19) -0.0143(18) -0.0192(16)
C21 0.0474(17) 0.0579(18) 0.0526(18) -0.0113(15) -0.0053(14) -0.0093(14)
C22 0.0462(16) 0.0598(18) 0.0627(19) -0.0106(16) -0.0062(14) -0.0110(13)
F23 0.0507(9) 0.0683(10) 0.0879(12) 0.0024(9) -0.0106(8) -0.0219(8)
C23 0.0461(17) 0.0584(18) 0.0625(19) -0.0047(16) -0.0043(14) -0.0189(14)
C24 0.0559(18) 0.0478(16) 0.0581(18) -0.0005(15) -0.0061(14) -0.0142(14)
Cl25 0.0592(5) 0.0562(5) 0.0739(5) 0.0027(4) -0.0107(4) -0.0098(3)
C25 0.0507(17) 0.0569(17) 0.0574(19) -0.0080(15) -0.0032(14) -0.0101(14)
C26 0.0497(18) 0.0655(19) 0.065(2) -0.0090(17) -0.0056(15) -0.0103(14)
C27 0.0518(18) 0.068(2) 0.068(2) -0.0123(17) -0.0042(15) -0.0175(15)
C28 0.0499(17) 0.0555(17) 0.0572(18) -0.0078(15) -0.0020(14) -0.0147(13)
C29 0.0482(17) 0.0572(17) 0.0537(18) -0.0099(15) -0.0010(14) -0.0167(14)
C30 0.0501(17) 0.0536(17) 0.0525(18) -0.0070(15) -0.0059(14) -0.0092(14)
C31 0.0486(16) 0.0566(17) 0.0594(18) -0.0102(15) -0.0008(14) -0.0157(13)
C32 0.0496(17) 0.0555(16) 0.0575(18) -0.0052(15) -0.0032(14) -0.0144(13)
C33 0.0532(17) 0.0504(17) 0.0610(19) -0.0049(15) -0.0050(14) -0.0113(13)
C34 0.0534(17) 0.0579(18) 0.069(2) -0.0034(16) -0.0053(15) -0.0153(14)
C35 0.0568(18) 0.0630(18) 0.064(2) 0.0011(16) -0.0121(15) -0.0138(15)
C36 0.0652(18) 0.0547(17) 0.0638(19) -0.0040(16) -0.0038(15) -0.0147(14)
C37 0.0585(18) 0.0624(19) 0.071(2) -0.0055(17) -0.0094(16) -0.0096(14)
C38 0.0607(18) 0.0541(17) 0.074(2) -0.0069(16) -0.0026(16) -0.0097(14)
C39 0.0641(19) 0.0577(18) 0.081(2) -0.0033(17) -0.0122(17) -0.0143(15)
C40 0.068(2) 0.0601(18) 0.079(2) 0.0015(17) -0.0109(17) -0.0097(15)

loop_
_atom_type_symbol
_atom_type_description
_atom_type_scat_dispersion_real
_atom_type_scat_dispersion_imag
_atom_type_scat_source
C C 0.0033 0.0016 'International Tables Vol C Tables 4.2.6.8 and 6.1.1.4'
H H 0.0000 0.0000 'International Tables Vol C Tables 4.2.6.8 and 6.1.1.4'
F F 0.0171 0.0103 'International Tables Vol C Tables 4.2.6.8 and 6.1.1.4'
Cl Cl 0.1484 0.1585 'International Tables Vol C Tables 4.2.6.8 and 6.1.1.4'

loop_
_geom_angle_atom_site_label_1
_geom_angle_atom_site_label_2
_geom_angle_atom_site_label_3
_geom_angle
_geom_angle_publ_flag
C2 C1 C9 118.4(2) yes
C2 C1 C11 122.1(2) yes
C9 C1 C11 119.5(2) yes
C1 C2 C3 120.2(2) yes
C1 C2 H2 119.9 ?
C3 C2 H2 119.9 ?
C4 C3 F3 119.8(2) yes
C4 C3 C2 123.6(2) yes
F3 C3 C2 116.6(2) yes
C3 C4 C10 118.9(2) yes
C3 C4 H4 120.5 ?
C10 C4 H4 120.5 ?
C6 C5 C10 122.9(2) yes
C6 C5 Cl5 118.6(2) yes
C10 C5 Cl5 118.4(2) yes
C5 C6 C7 119.6(2) yes
C5 C6 H6 120.2 ?
C7 C6 H6 120.2 ?
C8 C7 C6 120.6(2) yes
C8 C7 H7 119.7 ?
C6 C7 H7 119.7 ?
C7 C8 C9 121.1(3) yes
C7 C8 H8 119.4 ?
C9 C8 H8 119.4 ?
C8 C9 C10 118.9(2) yes
C8 C9 C1 121.8(2) yes
C10 C9 C1 119.3(2) yes
C5 C10 C4 123.7(2) yes
C5 C10 C9 116.8(2) yes
C4 C10 C9 119.5(2) yes
C1 C11 C12 116.6(2) yes
C1 C11 H11A 108.1 ?
C12 C11 H11A 108.1 ?
C1 C11 H11B 108.1 ?
C12 C11 H11B 108.1 ?
H11A C11 H11B 107.3 ?
C13 C12 C11 111.5(2) yes
C13 C12 H12A 109.3 ?
C11 C12 H12A 109.3 ?
C13 C12 H12B 109.3 ?
C11 C12 H12B 109.3 ?
H12A C12 H12B 108.0 ?
C14 C13 C12 113.1(2) yes
C14 C13 H13A 109.0 ?
C12 C13 H13A 109.0 ?
C14 C13 H13B 109.0 ?
C12 C13 H13B 109.0 ?
H13A C13 H13B 107.8 ?
C13 C14 C15 113.6(2) yes
C13 C14 H14A 108.8 ?
C15 C14 H14A 108.8 ?
C13 C14 H14B 108.8 ?
C15 C14 H14B 108.8 ?
H14A C14 H14B 107.7 ?
C14 C15 C16 113.4(2) yes
C14 C15 H15A 108.9 ?
C16 C15 H15A 108.9 ?
C14 C15 H15B 108.9 ?
C16 C15 H15B 108.9 ?
H15A C15 H15B 107.7 ?
C17 C16 C15 113.5(2) yes
C17 C16 H16A 108.9 ?
C15 C16 H16A 108.9 ?
C17 C16 H16B 108.9 ?
C15 C16 H16B 108.9 ?
H16A C16 H16B 107.7 ?
C16 C17 C18 112.9(2) yes
C16 C17 H17A 109.0 ?
C18 C17 H17A 109.0 ?
C16 C17 H17B 109.0 ?
C18 C17 H17B 109.0 ?
H17A C17 H17B 107.8 ?
C19 C18 C17 114.1(2) yes
C19 C18 H18A 108.7 ?
C17 C18 H18A 108.7 ?
C19 C18 H18B 108.7 ?
C17 C18 H18B 108.7 ?
H18A C18 H18B 107.6 ?
C18 C19 C20 112.6(2) yes
C18 C19 H19A 109.1 ?
C20 C19 H19A 109.1 ?
C18 C19 H19B 109.1 ?
C20 C19 H19B 109.1 ?
H19A C19 H19B 107.8 ?
C19 C20 H20A 109.5 ?
C19 C20 H20B 109.5 ?
H20A C20 H20B 109.5 ?
C19 C20 H20C 109.5 ?
H20A C20 H20C 109.5 ?
H20B C20 H20C 109.5 ?
C22 C21 C29 117.9(2) yes
C22 C21 C31 122.5(2) yes
C29 C21 C31 119.6(2) yes
C23 C22 C21 120.1(2) yes
C23 C22 H22 119.9 ?
C21 C22 H22 119.9 ?
C24 C23 F23 119.0(2) yes
C24 C23 C22 124.3(2) yes
F23 C23 C22 116.7(2) yes
C23 C24 C30 118.5(2) yes
C23 C24 H24 120.7 ?
C30 C24 H24 120.7 ?
C26 C25 C30 122.5(2) yes
C26 C25 Cl25 118.8(2) yes
C30 C25 Cl25 118.75(19) yes
C25 C26 C27 119.9(3) yes
C25 C26 H26 120.0 ?
C27 C26 H26 120.0 ?
C28 C27 C26 120.2(2) yes
C28 C27 H27 119.9 ?
C26 C27 H27 119.9 ?
C27 C28 C29 121.0(2) yes
C27 C28 H28 119.5 ?
C29 C28 H28 119.5 ?
C28 C29 C30 119.2(2) yes
C28 C29 C21 121.0(2) yes
C30 C29 C21 119.8(2) yes
C25 C30 C29 117.1(2) yes
C25 C30 C24 123.6(2) yes
C29 C30 C24 119.3(2) yes
C21 C31 C32 116.8(2) yes
C21 C31 H31A 108.1 ?
C32 C31 H31A 108.1 ?
C21 C31 H31B 108.1 ?
C32 C31 H31B 108.1 ?
H31A C31 H31B 107.3 ?
C33 C32 C31 111.8(2) yes
C33 C32 H32A 109.2 ?
C31 C32 H32A 109.2 ?
C33 C32 H32B 109.2 ?
C31 C32 H32B 109.2 ?
H32A C32 H32B 107.9 ?
C32 C33 C34 113.8(2) yes
C32 C33 H33A 108.8 ?
C34 C33 H33A 108.8 ?
C32 C33 H33B 108.8 ?
C34 C33 H33B 108.8 ?
H33A C33 H33B 107.7 ?
C35 C34 C33 113.8(2) yes
C35 C34 H34A 108.8 ?
C33 C34 H34A 108.8 ?
C35 C34 H34B 108.8 ?
C33 C34 H34B 108.8 ?
H34A C34 H34B 107.7 ?
C34 C35 C36 113.1(2) yes
C34 C35 H35A 109.0 ?
C36 C35 H35A 109.0 ?
C34 C35 H35B 109.0 ?
C36 C35 H35B 109.0 ?
H35A C35 H35B 107.8 ?
C37 C36 C35 113.9(2) yes
C37 C36 H36A 108.8 ?
C35 C36 H36A 108.8 ?
C37 C36 H36B 108.8 ?
C35 C36 H36B 108.8 ?
H36A C36 H36B 107.7 ?
C36 C37 C38 113.4(2) yes
C36 C37 H37A 108.9 ?
C38 C37 H37A 108.9 ?
C36 C37 H37B 108.9 ?
C38 C37 H37B 108.9 ?
H37A C37 H37B 107.7 ?
C39 C38 C37 114.8(2) yes
C39 C38 H38A 108.6 ?
C37 C38 H38A 108.6 ?
C39 C38 H38B 108.6 ?
C37 C38 H38B 108.6 ?
H38A C38 H38B 107.5 ?
C40 C39 C38 112.1(2) yes
C40 C39 H39A 109.2 ?
C38 C39 H39A 109.2 ?
C40 C39 H39B 109.2 ?
C38 C39 H39B 109.2 ?
H39A C39 H39B 107.9 ?
C39 C40 H40A 109.5 ?
C39 C40 H40B 109.5 ?
H40A C40 H40B 109.5 ?
C39 C40 H40C 109.5 ?
H40A C40 H40C 109.5 ?
H40B C40 H40C 109.5 ?

loop_
_geom_bond_atom_site_label_1
_geom_bond_atom_site_label_2
_geom_bond_distance
_geom_bond_publ_flag
C1 C2 1.386(3) yes
C1 C9 1.443(3) yes
C1 C11 1.516(3) yes
C2 C3 1.396(3) yes
C2 H2 0.9500 ?
F3 C3 1.366(3) yes
C3 C4 1.345(3) yes
C4 C10 1.418(3) yes
C4 H4 0.9500 ?
Cl5 C5 1.752(3) yes
C5 C6 1.369(3) yes
C5 C10 1.416(3) yes
C6 C7 1.393(3) yes
C6 H6 0.9500 ?
C7 C8 1.361(3) yes
C7 H7 0.9500 ?
C8 C9 1.430(3) yes
C8 H8 0.9500 ?
C9 C10 1.435(3) yes
C11 C12 1.524(3) yes
C11 H11A 0.9900 ?
C11 H11B 0.9900 ?
C12 C13 1.522(3) yes
C12 H12A 0.9900 ?
C12 H12B 0.9900 ?
C13 C14 1.517(3) yes
C13 H13A 0.9900 ?
C13 H13B 0.9900 ?
C14 C15 1.519(3) yes
C14 H14A 0.9900 ?
C14 H14B 0.9900 ?
C15 C16 1.528(3) yes
C15 H15A 0.9900 ?
C15 H15B 0.9900 ?
C16 C17 1.524(3) yes
C16 H16A 0.9900 ?
C16 H16B 0.9900 ?
C17 C18 1.532(3) yes
C17 H17A 0.9900 ?
C17 H17B 0.9900 ?
C18 C19 1.518(3) yes
C18 H18A 0.9900 ?
C18 H18B 0.9900 ?
C19 C20 1.529(3) yes
C19 H19A 0.9900 ?
C19 H19B 0.9900 ?
C20 H20A 0.9800 ?
C20 H20B 0.9800 ?
C20 H20C 0.9800 ?
C21 C22 1.394(3) yes
C21 C29 1.445(3) yes
C21 C31 1.500(3) yes
C22 C23 1.390(3) yes
C22 H22 0.9500 ?
F23 C23 1.367(3) yes
C23 C24 1.336(3) yes
C24 C30 1.432(3) yes
C24 H24 0.9500 ?
Cl25 C25 1.752(3) yes
C25 C26 1.358(3) yes
C25 C30 1.416(3) yes
C26 C27 1.405(3) yes
C26 H26 0.9500 ?
C27 C28 1.357(3) yes
C27 H27 0.9500 ?
C28 C29 1.422(3) yes
C28 H28 0.9500 ?
C29 C30 1.427(3) yes
C31 C32 1.527(3) yes
C31 H31A 0.9900 ?
C31 H31B 0.9900 ?
C32 C33 1.513(3) yes
C32 H32A 0.9900 ?
C32 H32B 0.9900 ?
C33 C34 1.526(3) yes
C33 H33A 0.9900 ?
C33 H33B 0.9900 ?
C34 C35 1.516(3) yes
C34 H34A 0.9900 ?
C34 H34B 0.9900 ?
C35 C36 1.528(3) yes
C35 H35A 0.9900 ?
C35 H35B 0.9900 ?
C36 C37 1.522(3) yes
C36 H36A 0.9900 ?
C36 H36B 0.9900 ?
C37 C38 1.528(3) yes
C37 H37A 0.9900 ?
C37 H37B 0.9900 ?
C38 C39 1.525(3) yes
C38 H38A 0.9900 ?
C38 H38B 0.9900 ?
C39 C40 1.523(3) yes
C39 H39A 0.9900 ?
C39 H39B 0.9900 ?
C40 H40A 0.9800 ?
C40 H40B 0.9800 ?
C40 H40C 0.9800 ?

loop_
_geom_torsion_atom_site_label_1
_geom_torsion_atom_site_label_2
_geom_torsion_atom_site_label_3
_geom_torsion_atom_site_label_4
_geom_torsion
C9 C1 C2 C3 0.7(4)
C11 C1 C2 C3 179.2(2)
C1 C2 C3 C4 1.1(4)
C1 C2 C3 F3 -179.9(2)
F3 C3 C4 C10 179.4(2)
C2 C3 C4 C10 -1.6(4)
C10 C5 C6 C7 -0.3(4)
Cl5 C5 C6 C7 179.7(2)
C5 C6 C7 C8 1.3(4)
C6 C7 C8 C9 -1.2(4)
C7 C8 C9 C10 0.2(4)
C7 C8 C9 C1 179.4(2)
C2 C1 C9 C8 178.9(2)
C11 C1 C9 C8 0.3(4)
C2 C1 C9 C10 -1.9(4)
C11 C1 C9 C10 179.6(2)
C6 C5 C10 C4 179.4(2)
Cl5 C5 C10 C4 -0.5(3)
C6 C5 C10 C9 -0.7(4)
Cl5 C5 C10 C9 179.31(18)
C3 C4 C10 C5 -179.9(2)
C3 C4 C10 C9 0.3(4)
C8 C9 C10 C5 0.8(3)
C1 C9 C10 C5 -178.4(2)
C8 C9 C10 C4 -179.4(2)
C1 C9 C10 C4 1.4(3)
C2 C1 C11 C12 1.2(4)
C9 C1 C11 C12 179.7(2)
C1 C11 C12 C13 -179.8(2)
C11 C12 C13 C14 179.4(2)
C12 C13 C14 C15 179.4(2)
C13 C14 C15 C16 179.5(2)
C14 C15 C16 C17 179.0(2)
C15 C16 C17 C18 179.6(2)
C16 C17 C18 C19 178.9(2)
C17 C18 C19 C20 178.0(2)
C29 C21 C22 C23 -0.6(4)
C31 C21 C22 C23 179.9(2)
C21 C22 C23 C24 1.1(4)
C21 C22 C23 F23 -179.2(2)
F23 C23 C24 C30 179.2(2)
C22 C23 C24 C30 -1.0(4)
C30 C25 C26 C27 -0.5(4)
Cl25 C25 C26 C27 -179.8(2)
C25 C26 C27 C28 1.5(4)
C26 C27 C28 C29 -1.7(4)
C27 C28 C29 C30 0.9(4)
C27 C28 C29 C21 -179.4(2)
C22 C21 C29 C28 -179.6(2)
C31 C21 C29 C28 0.0(4)
C22 C21 C29 C30 0.1(3)
C31 C21 C29 C30 179.7(2)
C26 C25 C30 C29 -0.2(4)
Cl25 C25 C30 C29 179.12(18)
C26 C25 C30 C24 -179.8(2)
Cl25 C25 C30 C24 -0.5(3)
C28 C29 C30 C25 0.0(3)
C21 C29 C30 C25 -179.6(2)
C28 C29 C30 C24 179.6(2)
C21 C29 C30 C24 0.0(3)
C23 C24 C30 C25 -180.0(2)
C23 C24 C30 C29 0.4(4)
C22 C21 C31 C32 0.1(3)
C29 C21 C31 C32 -179.5(2)
C21 C31 C32 C33 -179.4(2)
C31 C32 C33 C34 -179.8(2)
C32 C33 C34 C35 179.7(2)
C33 C34 C35 C36 -179.6(2)
C34 C35 C36 C37 178.7(2)
C35 C36 C37 C38 -178.3(2)
C36 C37 C38 C39 178.3(2)
C37 C38 C39 C40 -178.0(2)

loop_
_cod_related_entry_id
_cod_related_entry_database
_cod_related_entry_code
1 ChemSpider 9776951
